data_1555178
loop_
_publ_author_name
'Chen, Meng-Ting'
'Zhang, Yang'
'Vysotsky, Myroslav O.'
'Lindner, Joachim O.'
'Li, Meng-Hua'
'Lin, Mei-Jin'
'W\"urthner, Frank'

_publ_section_title
;
 1,1&#x2032;-Bi(2-naphthol-4,5-dicarboximide)s: blue emissive axially
 chiral scaffolds with aggregation-enhanced emission properties
;
_journal_issue 22
_journal_name_full 'Organic Chemistry Frontiers'
_journal_page_first 3731
_journal_paper_doi 10.1039/C9QO01090D
_journal_volume 6
_journal_year 2019
_chemical_formula_moiety 'C34 H26.08 N2 O6'
_chemical_formula_sum 'C34 H27.62 N2 O6'
_chemical_formula_weight 560.20
_space_group_crystal_system triclinic
_space_group_IT_number 2
_space_group_name_Hall '-P 1'
_space_group_name_H-M_alt 'P -1'
_atom_sites_solution_hydrogens mixed
_atom_sites_solution_primary direct
_audit_creation_date 2018-07-06
_audit_creation_method
;
Olex2 1.2
(compiled 2018.05.29 svn.r3508 for OlexSys, GUI svn.r5506)
;
_audit_update_record
;
2018-07-06 deposited with the CCDC.	2019-10-09 downloaded from the CCDC.
;
_cell_angle_alpha 113.157(7)
_cell_angle_beta 97.019(6)
_cell_angle_gamma 110.996(6)
_cell_formula_units_Z 2
_cell_length_a 10.4723(7)
_cell_length_b 12.7127(9)
_cell_length_c 12.7391(9)
_cell_measurement_reflns_used 4441
_cell_measurement_temperature 293(2)
_cell_measurement_theta_max 27.5100
_cell_measurement_theta_min 2.8240
_cell_volume 1385.7(2)
_computing_cell_refinement 'CrysAlisPro 1.171.39.28b (Rigaku OD, 2015)'
_computing_data_collection 'CrysAlisPro 1.171.39.28b (Rigaku OD, 2015)'
_computing_data_reduction 'CrysAlisPro 1.171.39.28b (Rigaku OD, 2015)'
_computing_molecular_graphics 'Olex2 (Dolomanov et al., 2009)'
_computing_publication_material 'Olex2 (Dolomanov et al., 2009)'
_computing_structure_refinement 'ShelXL (Sheldrick, 2015)'
_computing_structure_solution 'ShelXT (Sheldrick, 2015)'
_diffrn_ambient_temperature 293(2)
_diffrn_detector 'CCD plate'
_diffrn_measured_fraction_theta_full 1.000
_diffrn_measured_fraction_theta_max 0.817
_diffrn_measurement_details
;
List of Runs (angles in degrees, time in seconds):

  # Type    Start    End  Width  t~exp~   \w     \q     \k     \f   Frames
#--------------------------------------------------------------------------
  1  \w    -79.00 -53.00   0.50    9.00    --    5.00  29.00-180.00   52
  2  \w    -27.00  -1.00   0.50    9.00    --    5.00  29.00-180.00   52
  3  \w    -84.00 -58.00   0.50    9.00    --   -7.70  55.00-180.00   52
  4  \w     -7.00  81.00   0.50    9.00    --   -7.70  55.00 -60.00  176
  5  \w    -80.00 -52.00   0.50    9.00    --   -7.70  55.00  60.00   56
  6  \w    -18.00  74.00   0.50    9.00    --   -7.70  55.00  60.00  184
  7  \w    -28.00  80.00   0.50    9.00    --   -7.70  55.00-180.00  216
  8  \w    -28.00  73.00   0.50    9.00    --   -7.70  29.00  60.00  202
  9  \w    -77.00 -51.00   0.50    9.00    --   -7.70  29.00  60.00   52
;
_diffrn_measurement_device 'four-circle diffractometer'
_diffrn_measurement_device_type 'XtaLAB AFC11 (RCD3): quarter-chi single'
_diffrn_measurement_method '\w scans'
_diffrn_orient_matrix_type 'CrysAlisPro convention (1999,Acta A55,543-557)'
_diffrn_orient_matrix_UB_11 0.0041659000
_diffrn_orient_matrix_UB_12 0.0454768000
_diffrn_orient_matrix_UB_13 0.0566549000
_diffrn_orient_matrix_UB_21 -0.0601067000
_diffrn_orient_matrix_UB_22 -0.0476071000
_diffrn_orient_matrix_UB_23 0.0016411000
_diffrn_orient_matrix_UB_31 0.0466771000
_diffrn_orient_matrix_UB_32 -0.0160845000
_diffrn_orient_matrix_UB_33 0.0288957000
_diffrn_radiation_monochromator graphite
_diffrn_radiation_probe x-ray
_diffrn_radiation_type MoK\a
_diffrn_radiation_wavelength 0.71073
_diffrn_reflns_av_R_equivalents 0.0401
_diffrn_reflns_av_unetI/netI 0.0491
_diffrn_reflns_Laue_measured_fraction_full 1.000
_diffrn_reflns_Laue_measured_fraction_max 0.817
_diffrn_reflns_limit_h_max 12
_diffrn_reflns_limit_h_min -13
_diffrn_reflns_limit_k_max 16
_diffrn_reflns_limit_k_min -15
_diffrn_reflns_limit_l_max 17
_diffrn_reflns_limit_l_min -15
_diffrn_reflns_number 20408
_diffrn_reflns_point_group_measured_fraction_full 1.000
_diffrn_reflns_point_group_measured_fraction_max 0.817
_diffrn_reflns_theta_full 26.000
_diffrn_reflns_theta_max 29.792
_diffrn_reflns_theta_min 1.827
_diffrn_source 'fine-focus sealed X-ray tube'
_diffrn_source_type 'Enhance (Mo) X-ray Source'
_exptl_absorpt_coefficient_mu 0.093
_exptl_absorpt_correction_T_max 1.00000
_exptl_absorpt_correction_T_min 0.68405
_exptl_absorpt_correction_type multi-scan
_exptl_absorpt_process_details
;
CrysAlisPro 1.171.39.28b (Rigaku Oxford Diffraction, 2015)
Empirical absorption correction using spherical harmonics,
 implemented in SCALE3 ABSPACK scaling algorithm.
;
_exptl_crystal_colour yellow
_exptl_crystal_density_diffrn 1.343
_exptl_crystal_description needle
_exptl_crystal_F_000 587
_exptl_crystal_size_max 0.26
_exptl_crystal_size_mid 0.16
_exptl_crystal_size_min 0.10
_refine_diff_density_max 1.022
_refine_diff_density_min -0.420
_refine_diff_density_rms 0.164
_refine_ls_extinction_method none
_refine_ls_goodness_of_fit_ref 1.071
_refine_ls_hydrogen_treatment mixed
_refine_ls_matrix_type full
_refine_ls_number_parameters 386
_refine_ls_number_reflns 6490
_refine_ls_number_restraints 0
_refine_ls_restrained_S_all 1.071
_refine_ls_R_factor_all 0.1197
_refine_ls_R_factor_gt 0.0784
_refine_ls_shift/su_max 0.000
_refine_ls_shift/su_mean 0.000
_refine_ls_structure_factor_coef Fsqd
_refine_ls_weighting_details 'w=1/[\s^2^(Fo^2^)+(0.1682P)^2^+0.3288P] where P=(Fo^2^+2Fc^2^)/3'
_refine_ls_weighting_scheme calc
_refine_ls_wR_factor_gt 0.2369
_refine_ls_wR_factor_ref 0.2764
_reflns_Friedel_coverage 0.000
_reflns_number_gt 4057
_reflns_number_total 6490
_reflns_threshold_expression 'I > 2\s(I)'
_cod_data_source_file c9qo01090d2.cif
_cod_data_source_block 8a
_cod_original_cell_volume 1385.74(19)
_cod_database_code 1555178
_shelx_shelxl_version_number 2017/1
_shelx_space_group_comment
;
The symmetry employed for this shelxl refinement is uniquely defined
by the following loop, which should always be used as a source of
symmetry information in preference to the above space-group names.
They are only intended as comments.
;
_reflns_odcompleteness_completeness 99.96
_reflns_odcompleteness_iscentric 1
_reflns_odcompleteness_theta 26.32
_olex2_refinement_description
;
1. Fixed Uiso
 At 1.2 times of:
  All C(H) groups, All C(H,H) groups
 At 1.5 times of:
  All C(H,H,H) groups
2. Others
 Sof(H01H)=Sof(C4A)=Sof(H4AA)=Sof(H4AB)=Sof(C5A)=Sof(H5A)=Sof(C2A)=Sof(H2A)=1-
 FVAR(1)
 Sof(H013)=Sof(C4)=Sof(C2)=Sof(C5)=FVAR(1)
3.a Secondary CH2 refined with riding coordinates:
 C00Z(H00H,H00I), C010(H01A,H01B), C011(H01C,H01D), C4A(H4AA,H4AB)
3.b Aromatic/amide H refined with riding coordinates:
 C00G(H00G), C00J(H00J), C00K(H00K), C00M(H00M), C00Q(H00Q), C00R(H00R),
 C00S(H00S), C00V(H00V), C5A(H5A)
3.c Idealised Me refined as rotating group:
 C00X(H00A,H00B,H00C), C00Y(H00D,H00E,H00F), C012(H01E,H01F,H01G)
3.d :
 C2A(H2A)
;
_olex2_submission_special_instructions 'No special instructions were received'
_oxdiff_exptl_absorpt_empirical_details
;
Empirical correction (ABSPACK) includes:
- Absorption correction using spherical harmonics
- Frame scaling
;
_oxdiff_exptl_absorpt_empirical_full_max 1.335
_oxdiff_exptl_absorpt_empirical_full_min 0.452

loop_
_space_group_symop_operation_xyz
'x, y, z'
'-x, -y, -z'

loop_
_atom_site_label
_atom_site_type_symbol
_atom_site_fract_x
_atom_site_fract_y
_atom_site_fract_z
_atom_site_U_iso_or_equiv
_atom_site_adp_type
_atom_site_occupancy
_atom_site_site_symmetry_order
_atom_site_calc_flag
_atom_site_refinement_flags_posn
_atom_site_refinement_flags_occupancy
_atom_site_disorder_assembly
_atom_site_disorder_group
O001 O 0.46471(18) 0.39517(17) 0.72584(17) 0.0362(5) Uani 1 1 d . . . .
O002 O 0.7366(2) 0.50842(17) 0.54577(16) 0.0372(5) Uani 1 1 d . . . .
O003 O 1.1701(2) 0.36827(19) 0.91397(18) 0.0446(5) Uani 1 1 d . . . .
O004 O 0.6929(2) 0.15211(19) 0.8503(2) 0.0478(5) Uani 1 1 d . . . .
O005 O 0.3726(2) 0.9299(2) 0.8124(2) 0.0537(6) Uani 1 1 d . . . .
O006 O 0.5641(3) 0.8257(2) 0.50764(19) 0.0510(6) Uani 1 1 d . . . .
N007 N 0.9311(2) 0.2593(2) 0.8812(2) 0.0362(5) Uani 1 1 d . . . .
N008 N 0.4642(3) 0.8743(2) 0.6580(2) 0.0412(6) Uani 1 1 d . . . .
C009 C 0.6187(2) 0.6712(2) 0.7917(2) 0.0288(5) Uani 1 1 d . . . .
C00A C 0.5062(2) 0.8155(2) 0.8156(2) 0.0322(6) Uani 1 1 d . . . .
C00B C 0.7100(3) 0.5048(2) 0.7557(2) 0.0290(5) Uani 1 1 d . . . .
C00C C 0.5718(2) 0.7434(2) 0.7493(2) 0.0280(5) Uani 1 1 d . . . .
C00D C 0.7644(3) 0.3350(2) 0.8204(2) 0.0310(5) Uani 1 1 d . . . .
C00E C 0.8803(3) 0.4354(2) 0.8211(2) 0.0295(5) Uani 1 1 d . . . .
C00F C 0.6738(2) 0.5918(2) 0.7198(2) 0.0287(5) Uani 1 1 d . . . .
C00G C 0.6452(3) 0.6656(2) 0.5727(2) 0.0314(5) Uani 1 1 d . . . .
H00G H 0.657241 0.665556 0.501550 0.038 Uiso 1 1 calc R . . .
C00H C 1.0220(3) 0.4508(2) 0.8538(2) 0.0323(6) Uani 1 1 d . . . .
C00I C 0.5874(2) 0.7400(2) 0.6399(2) 0.0300(5) Uani 1 1 d . . . .
C00J C 0.9720(3) 0.6229(2) 0.7911(2) 0.0328(6) Uani 1 1 d . . . .
H00J H 0.956991 0.680839 0.770139 0.039 Uiso 1 1 calc R . . .
C00K C 0.6050(3) 0.6803(2) 0.9042(2) 0.0331(6) Uani 1 1 d . . . .
H00K H 0.636850 0.635593 0.934744 0.040 Uiso 1 1 calc R . . .
C00L C 0.5982(3) 0.4041(2) 0.7566(2) 0.0314(5) Uani 1 1 d . . . .
C00M C 0.4933(3) 0.8205(2) 0.9232(2) 0.0369(6) Uani 1 1 d . . . .
H00M H 0.450083 0.867797 0.966529 0.044 Uiso 1 1 calc R . . .
C00N C 0.6860(3) 0.5899(2) 0.6111(2) 0.0301(5) Uani 1 1 d . . . .
C00O C 0.4433(3) 0.8788(3) 0.7657(3) 0.0391(6) Uani 1 1 d . . . .
C00P C 0.8522(3) 0.5217(2) 0.7881(2) 0.0301(5) Uani 1 1 d . . . .
C00Q C 0.5460(3) 0.7534(3) 0.9677(2) 0.0373(6) Uani 1 1 d . . . .
H00Q H 0.540126 0.759464 1.041965 0.045 Uiso 1 1 calc R . . .
C00R C 1.1084(3) 0.6368(2) 0.8240(2) 0.0365(6) Uani 1 1 d . . . .
H00R H 1.184776 0.704145 0.825492 0.044 Uiso 1 1 calc R . . .
C00S C 1.1352(3) 0.5508(2) 0.8555(2) 0.0353(6) Uani 1 1 d . . . .
H00S H 1.228594 0.561093 0.877484 0.042 Uiso 1 1 calc R . . .
C00T C 1.0501(3) 0.3598(2) 0.8862(2) 0.0344(6) Uani 1 1 d . . . .
C00U C 0.7897(3) 0.2419(2) 0.8510(2) 0.0356(6) Uani 1 1 d . . . .
C00V C 0.6270(3) 0.3197(2) 0.7892(2) 0.0333(6) Uani 1 1 d . . . .
H00V H 0.552028 0.252813 0.789491 0.040 Uiso 1 1 calc R . . .
C00W C 0.5403(3) 0.8155(2) 0.5956(2) 0.0360(6) Uani 1 1 d . . . .
C00X C 0.7681(3) 0.5133(3) 0.4416(3) 0.0433(7) Uani 1 1 d . . . .
H00A H 0.682478 0.494122 0.385706 0.065 Uiso 1 1 calc GR . . .
H00B H 0.802946 0.451754 0.405035 0.065 Uiso 1 1 calc GR . . .
H00C H 0.840152 0.597278 0.463931 0.065 Uiso 1 1 calc GR . . .
C00Y C 0.3476(3) 0.2963(3) 0.7300(3) 0.0485(8) Uani 1 1 d . . . .
H00D H 0.335942 0.214387 0.672559 0.073 Uiso 1 1 calc GR . . .
H00E H 0.261036 0.304246 0.711403 0.073 Uiso 1 1 calc GR . . .
H00F H 0.367465 0.303816 0.808947 0.073 Uiso 1 1 calc GR . . .
C00Z C 0.9558(3) 0.1619(3) 0.9041(3) 0.0418(7) Uani 1 1 d . . . .
H00H H 0.886163 0.128159 0.940182 0.050 Uiso 1 1 calc R . . .
H00I H 1.050973 0.201074 0.960061 0.050 Uiso 1 1 calc R . . .
C010 C 0.9427(4) 0.0524(3) 0.7875(3) 0.0508(8) Uani 1 1 d . . . .
H01A H 0.848837 0.015883 0.730619 0.061 Uiso 1 1 calc R . . .
H01B H 1.014517 0.086229 0.753032 0.061 Uiso 1 1 calc R . . .
C011 C 0.9622(4) -0.0527(3) 0.8067(3) 0.0571(9) Uani 1 1 d . . . .
H01C H 0.894389 -0.082586 0.845879 0.069 Uiso 1 1 calc R . . .
H01D H 0.940161 -0.124082 0.729211 0.069 Uiso 1 1 calc R . . .
C012 C 1.1111(4) -0.0097(3) 0.8808(4) 0.0617(9) Uani 1 1 d . . . .
H01E H 1.179248 0.023761 0.844507 0.093 Uiso 1 1 calc GR . . .
H01F H 1.118885 -0.080916 0.885150 0.093 Uiso 1 1 calc GR . . .
H01G H 1.130443 0.055638 0.960120 0.093 Uiso 1 1 calc GR . . .
C013 C 0.4056(5) 0.9400(4) 0.6077(4) 0.0703(11) Uani 1 1 d . . . .
H013 H 0.485(10) 0.986(8) 0.569(8) 0.084 Uiso 0.480(8) 1 d R P A 1
H01H H 0.391(9) 1.009(8) 0.670(8) 0.084 Uiso 0.520(8) 1 d R P A 2
C4 C 0.2406(11) 0.8328(8) 0.5324(8) 0.068(3) Uiso 0.480(8) 1 d . P A 1
C2 C 0.0154(11) 0.8275(10) 0.4444(10) 0.083(3) Uiso 0.480(8) 1 d . P A 1
C5 C 0.1508(14) 0.7907(12) 0.5007(11) 0.099(4) Uiso 0.480(8) 1 d . P A 1
C4A C 0.2951(9) 0.8638(8) 0.4894(8) 0.075(2) Uiso 0.520(8) 1 d . P A 2
H4AA H 0.258695 0.774191 0.468555 0.090 Uiso 0.520(8) 1 calc R P A 2
H4AB H 0.339947 0.875982 0.430109 0.090 Uiso 0.520(8) 1 calc R P A 2
C5A C 0.1699(14) 0.8960(12) 0.4821(12) 0.118(4) Uiso 0.520(8) 1 d . P A 2
H5A H 0.157812 0.919504 0.422407 0.141 Uiso 0.520(8) 1 calc R P A 2
C2A C 0.0846(15) 0.8987(13) 0.5327(13) 0.119(4) Uiso 0.520(8) 1 d . P A 2
H2A H 0.016595 0.900901 0.573066 0.143 Uiso 0.520(8) 1 calc R P A 2

loop_
_atom_site_aniso_label
_atom_site_aniso_U_11
_atom_site_aniso_U_22
_atom_site_aniso_U_33
_atom_site_aniso_U_23
_atom_site_aniso_U_13
_atom_site_aniso_U_12
O001 0.0288(9) 0.0395(10) 0.0433(11) 0.0224(8) 0.0105(8) 0.0152(7)
O002 0.0457(10) 0.0448(10) 0.0319(10) 0.0192(8) 0.0169(8) 0.0282(9)
O003 0.0428(11) 0.0551(12) 0.0476(12) 0.0263(10) 0.0134(9) 0.0316(10)
O004 0.0494(12) 0.0446(11) 0.0601(14) 0.0343(10) 0.0170(10) 0.0211(10)
O005 0.0565(13) 0.0592(13) 0.0571(14) 0.0231(11) 0.0226(11) 0.0410(11)
O006 0.0762(15) 0.0571(13) 0.0398(12) 0.0296(10) 0.0199(11) 0.0419(12)
N007 0.0448(13) 0.0399(12) 0.0362(13) 0.0216(10) 0.0133(10) 0.0270(10)
N008 0.0472(13) 0.0402(12) 0.0408(14) 0.0184(11) 0.0097(11) 0.0261(11)
C009 0.0247(11) 0.0295(12) 0.0295(13) 0.0147(10) 0.0068(10) 0.0089(9)
C00A 0.0258(12) 0.0306(12) 0.0328(14) 0.0119(10) 0.0070(10) 0.0090(10)
C00B 0.0326(12) 0.0308(12) 0.0243(12) 0.0128(10) 0.0088(10) 0.0151(10)
C00C 0.0235(11) 0.0275(11) 0.0268(13) 0.0107(10) 0.0038(9) 0.0086(9)
C00D 0.0358(13) 0.0316(12) 0.0281(13) 0.0147(10) 0.0104(10) 0.0166(10)
C00E 0.0337(13) 0.0319(12) 0.0227(12) 0.0117(10) 0.0085(10) 0.0158(10)
C00F 0.0261(12) 0.0293(12) 0.0289(13) 0.0143(10) 0.0059(10) 0.0106(9)
C00G 0.0330(13) 0.0352(13) 0.0269(13) 0.0164(11) 0.0089(10) 0.0144(10)
C00H 0.0342(13) 0.0360(13) 0.0236(13) 0.0102(10) 0.0069(10) 0.0173(11)
C00I 0.0276(12) 0.0300(12) 0.0285(13) 0.0144(10) 0.0035(10) 0.0098(10)
C00J 0.0352(13) 0.0332(13) 0.0311(13) 0.0161(11) 0.0085(10) 0.0158(10)
C00K 0.0355(13) 0.0336(12) 0.0290(13) 0.0161(11) 0.0078(10) 0.0133(10)
C00L 0.0318(13) 0.0364(13) 0.0291(13) 0.0158(11) 0.0090(10) 0.0181(11)
C00M 0.0330(13) 0.0331(13) 0.0354(15) 0.0087(11) 0.0125(11) 0.0129(11)
C00N 0.0287(12) 0.0308(12) 0.0298(13) 0.0126(10) 0.0086(10) 0.0141(10)
C00O 0.0341(13) 0.0356(13) 0.0430(16) 0.0137(12) 0.0074(12) 0.0177(11)
C00P 0.0343(13) 0.0317(12) 0.0248(12) 0.0127(10) 0.0087(10) 0.0161(10)
C00Q 0.0415(14) 0.0408(14) 0.0267(13) 0.0148(11) 0.0133(11) 0.0156(11)
C00R 0.0335(13) 0.0356(13) 0.0357(15) 0.0166(11) 0.0087(11) 0.0114(11)
C00S 0.0310(13) 0.0405(14) 0.0339(14) 0.0157(11) 0.0087(11) 0.0178(11)
C00T 0.0415(15) 0.0385(13) 0.0280(13) 0.0144(11) 0.0113(11) 0.0238(12)
C00U 0.0399(14) 0.0376(14) 0.0335(14) 0.0190(11) 0.0119(11) 0.0188(11)
C00V 0.0357(13) 0.0343(13) 0.0341(14) 0.0187(11) 0.0129(11) 0.0164(11)
C00W 0.0404(14) 0.0345(13) 0.0313(14) 0.0142(11) 0.0058(11) 0.0178(11)
C00X 0.0470(16) 0.0494(16) 0.0388(16) 0.0205(13) 0.0211(13) 0.0246(13)
C00Y 0.0331(14) 0.0611(18) 0.066(2) 0.0437(17) 0.0204(14) 0.0191(13)
C00Z 0.0487(16) 0.0431(15) 0.0464(17) 0.0260(13) 0.0133(13) 0.0285(13)
C010 0.0595(19) 0.0409(16) 0.0521(19) 0.0180(14) 0.0107(15) 0.0286(14)
C011 0.0554(19) 0.0393(16) 0.071(2) 0.0213(16) 0.0099(16) 0.0231(14)
C012 0.0535(19) 0.0457(17) 0.086(3) 0.0303(18) 0.0147(18) 0.0257(15)
C013 0.092(3) 0.079(3) 0.060(2) 0.030(2) 0.009(2) 0.066(2)

loop_
_atom_type_symbol
_atom_type_description
_atom_type_scat_dispersion_real
_atom_type_scat_dispersion_imag
_atom_type_scat_source
C C 0.0033 0.0016 'International Tables Vol C Tables 4.2.6.8 and 6.1.1.4'
H H 0.0000 0.0000 'International Tables Vol C Tables 4.2.6.8 and 6.1.1.4'
N N 0.0061 0.0033 'International Tables Vol C Tables 4.2.6.8 and 6.1.1.4'
O O 0.0106 0.0060 'International Tables Vol C Tables 4.2.6.8 and 6.1.1.4'

loop_
_geom_angle_atom_site_label_1
_geom_angle_atom_site_label_2
_geom_angle_atom_site_label_3
_geom_angle
C00L O001 C00Y 118.1(2)
C00N O002 C00X 118.3(2)
C00T N007 C00Z 117.9(2)
C00U N007 C00T 124.5(2)
C00U N007 C00Z 117.6(2)
C00O N008 C013 118.0(3)
C00W N008 C00O 124.9(2)
C00W N008 C013 117.0(3)
C00F C009 C00C 119.2(2)
C00F C009 C00K 122.9(2)
C00K C009 C00C 117.9(2)
C00C C00A C00O 120.0(2)
C00M C00A C00C 120.3(2)
C00M C00A C00O 119.5(2)
C00L C00B C00F 118.3(2)
C00L C00B C00P 119.7(2)
C00P C00B C00F 122.0(2)
C00A C00C C009 119.9(2)
C00I C00C C009 119.6(2)
C00I C00C C00A 120.4(2)
C00E C00D C00U 120.1(2)
C00V C00D C00E 121.1(2)
C00V C00D C00U 118.8(2)
C00D C00E C00H 120.8(2)
C00D C00E C00P 118.8(2)
C00H C00E C00P 120.4(2)
C009 C00F C00B 120.5(2)
C00N C00F C009 119.3(2)
C00N C00F C00B 120.1(2)
C00I C00G H00G 119.9
C00I C00G C00N 120.2(2)
C00N C00G H00G 119.9
C00E C00H C00T 120.0(2)
C00S C00H C00E 120.3(2)
C00S C00H C00T 119.7(2)
C00C C00I C00W 120.1(2)
C00G C00I C00C 120.6(2)
C00G C00I C00W 119.3(2)
C00P C00J H00J 119.3
C00R C00J H00J 119.3
C00R C00J C00P 121.4(2)
C009 C00K H00K 119.5
C00Q C00K C009 120.9(2)
C00Q C00K H00K 119.5
O001 C00L C00B 116.3(2)
O001 C00L C00V 123.5(2)
C00B C00L C00V 120.2(2)
C00A C00M H00M 120.2
C00A C00M C00Q 119.6(2)
C00Q C00M H00M 120.2
O002 C00N C00F 115.6(2)
O002 C00N C00G 123.4(2)
C00F C00N C00G 121.0(2)
O005 C00O N008 120.4(3)
O005 C00O C00A 122.6(3)
N008 C00O C00A 117.0(2)
C00B C00P C00E 119.6(2)
C00B C00P C00J 123.0(2)
C00J C00P C00E 117.4(2)
C00K C00Q C00M 121.3(2)
C00K C00Q H00Q 119.4
C00M C00Q H00Q 119.4
C00J C00R H00R 119.5
C00J C00R C00S 120.9(2)
C00S C00R H00R 119.5
C00H C00S C00R 119.7(2)
C00H C00S H00S 120.1
C00R C00S H00S 120.1
O003 C00T N007 120.2(2)
O003 C00T C00H 122.5(2)
N007 C00T C00H 117.2(2)
O004 C00U N007 119.9(2)
O004 C00U C00D 122.7(2)
N007 C00U C00D 117.4(2)
C00D C00V C00L 120.5(2)
C00D C00V H00V 119.7
C00L C00V H00V 119.7
O006 C00W N008 120.6(2)
O006 C00W C00I 122.6(2)
N008 C00W C00I 116.8(2)
O002 C00X H00A 109.5
O002 C00X H00B 109.5
O002 C00X H00C 109.5
H00A C00X H00B 109.5
H00A C00X H00C 109.5
H00B C00X H00C 109.5
O001 C00Y H00D 109.5
O001 C00Y H00E 109.5
O001 C00Y H00F 109.5
H00D C00Y H00E 109.5
H00D C00Y H00F 109.5
H00E C00Y H00F 109.5
N007 C00Z H00H 109.4
N007 C00Z H00I 109.4
N007 C00Z C010 111.0(2)
H00H C00Z H00I 108.0
C010 C00Z H00H 109.4
C010 C00Z H00I 109.4
C00Z C010 H01A 109.1
C00Z C010 H01B 109.1
H01A C010 H01B 107.8
C011 C010 C00Z 112.6(3)
C011 C010 H01A 109.1
C011 C010 H01B 109.1
C010 C011 H01C 108.9
C010 C011 H01D 108.9
H01C C011 H01D 107.8
C012 C011 C010 113.2(3)
C012 C011 H01C 108.9
C012 C011 H01D 108.9
C011 C012 H01E 109.5
C011 C012 H01F 109.5
C011 C012 H01G 109.5
H01E C012 H01F 109.5
H01E C012 H01G 109.5
H01F C012 H01G 109.5
N008 C013 H013 108(4)
N008 C013 H01H 112(5)
N008 C013 C4 102.5(4)
C4 C013 H013 125(5)
C4A C013 N008 118.8(4)
C4A C013 H01H 117(5)
C5 C4 C013 167.4(13)
C4 C5 C2 132.8(14)
C013 C4A H4AA 108.6
C013 C4A H4AB 108.6
C013 C4A C5A 114.7(8)
H4AA C4A H4AB 107.6
C5A C4A H4AA 108.6
C5A C4A H4AB 108.6
C4A C5A H5A 112.1
C2A C5A C4A 135.8(13)
C2A C5A H5A 112.1
C5A C2A H2A 180.0

loop_
_geom_bond_atom_site_label_1
_geom_bond_atom_site_label_2
_geom_bond_distance
O001 C00L 1.356(3)
O001 C00Y 1.432(3)
O002 C00N 1.367(3)
O002 C00X 1.425(3)
O003 C00T 1.217(3)
O004 C00U 1.221(3)
O005 C00O 1.214(3)
O006 C00W 1.222(3)
N007 C00T 1.401(3)
N007 C00U 1.396(3)
N007 C00Z 1.477(3)
N008 C00O 1.398(4)
N008 C00W 1.393(4)
N008 C013 1.475(4)
C009 C00C 1.422(3)
C009 C00F 1.419(3)
C009 C00K 1.421(3)
C00A C00C 1.417(3)
C00A C00M 1.373(4)
C00A C00O 1.472(4)
C00B C00F 1.493(3)
C00B C00L 1.396(3)
C00B C00P 1.410(3)
C00C C00I 1.409(3)
C00D C00E 1.408(3)
C00D C00U 1.478(3)
C00D C00V 1.366(4)
C00E C00H 1.411(3)
C00E C00P 1.424(3)
C00F C00N 1.398(4)
C00G H00G 0.9300
C00G C00I 1.376(4)
C00G C00N 1.400(3)
C00H C00S 1.383(4)
C00H C00T 1.478(4)
C00I C00W 1.477(4)
C00J H00J 0.9300
C00J C00P 1.423(3)
C00J C00R 1.365(4)
C00K H00K 0.9300
C00K C00Q 1.357(4)
C00L C00V 1.403(4)
C00M H00M 0.9300
C00M C00Q 1.412(4)
C00Q H00Q 0.9300
C00R H00R 0.9300
C00R C00S 1.404(4)
C00S H00S 0.9300
C00V H00V 0.9300
C00X H00A 0.9600
C00X H00B 0.9600
C00X H00C 0.9600
C00Y H00D 0.9600
C00Y H00E 0.9600
C00Y H00F 0.9600
C00Z H00H 0.9700
C00Z H00I 0.9700
C00Z C010 1.533(4)
C010 H01A 0.9700
C010 H01B 0.9700
C010 C011 1.525(4)
C011 H01C 0.9700
C011 H01D 0.9700
C011 C012 1.498(5)
C012 H01E 0.9600
C012 H01F 0.9600
C012 H01G 0.9600
C013 H013 1.12(9)
C013 H01H 1.00(9)
C013 C4 1.626(11)
C013 C4A 1.473(9)
C4 C5 0.843(12)
C2 C5 1.798(16)
C4A H4AA 0.9700
C4A H4AB 0.9700
C4A C5A 1.510(15)
C5A H5A 0.9300
C5A C2A 1.167(16)
C2A H2A 0.9300

loop_
_geom_torsion_atom_site_label_1
_geom_torsion_atom_site_label_2
_geom_torsion_atom_site_label_3
_geom_torsion_atom_site_label_4
_geom_torsion
O001 C00L C00V C00D -179.3(2)
N007 C00Z C010 C011 -177.9(3)
N008 C013 C4 C5 134(6)
N008 C013 C4A C5A 135.5(7)
C009 C00C C00I C00G 1.2(3)
C009 C00C C00I C00W -179.4(2)
C009 C00F C00N O002 -178.4(2)
C009 C00F C00N C00G 0.3(4)
C009 C00K C00Q C00M 1.5(4)
C00A C00C C00I C00G -177.1(2)
C00A C00C C00I C00W 2.3(3)
C00A C00M C00Q C00K -2.3(4)
C00B C00F C00N O002 -2.1(3)
C00B C00F C00N C00G 176.5(2)
C00B C00L C00V C00D 0.0(4)
C00C C009 C00F C00B -173.8(2)
C00C C009 C00F C00N 2.4(3)
C00C C009 C00K C00Q 1.5(4)
C00C C00A C00M C00Q 0.1(4)
C00C C00A C00O O005 171.9(2)
C00C C00A C00O N008 -6.0(4)
C00C C00I C00W O006 172.7(2)
C00C C00I C00W N008 -8.3(4)
C00D C00E C00H C00S -179.2(2)
C00D C00E C00H C00T 0.9(4)
C00D C00E C00P C00B 0.0(4)
C00D C00E C00P C00J 179.3(2)
C00E C00D C00U O004 -179.1(2)
C00E C00D C00U N007 0.8(4)
C00E C00D C00V C00L 0.1(4)
C00E C00H C00S C00R -0.3(4)
C00E C00H C00T O003 179.3(2)
C00E C00H C00T N007 0.8(4)
C00F C009 C00C C00A 175.1(2)
C00F C009 C00C C00I -3.2(3)
C00F C009 C00K C00Q -177.2(2)
C00F C00B C00L O001 -0.9(3)
C00F C00B C00L C00V 179.7(2)
C00F C00B C00P C00E -179.7(2)
C00F C00B C00P C00J 1.0(4)
C00G C00I C00W O006 -7.9(4)
C00G C00I C00W N008 171.1(2)
C00H C00E C00P C00B -180.0(2)
C00H C00E C00P C00J -0.6(3)
C00I C00G C00N O002 176.2(2)
C00I C00G C00N C00F -2.3(4)
C00J C00R C00S C00H -0.2(4)
C00K C009 C00C C00A -3.6(3)
C00K C009 C00C C00I 178.1(2)
C00K C009 C00F C00B 4.9(4)
C00K C009 C00F C00N -178.9(2)
C00L C00B C00F C009 65.8(3)
C00L C00B C00F C00N -110.4(3)
C00L C00B C00P C00E 0.2(4)
C00L C00B C00P C00J -179.1(2)
C00M C00A C00C C009 2.9(4)
C00M C00A C00C C00I -178.9(2)
C00M C00A C00O O005 -4.3(4)
C00M C00A C00O N008 177.8(2)
C00N C00G C00I C00C 1.5(4)
C00N C00G C00I C00W -177.8(2)
C00O N008 C00W O006 -173.6(3)
C00O N008 C00W C00I 7.4(4)
C00O N008 C013 C4 -85.2(5)
C00O N008 C013 C4A -117.9(6)
C00O C00A C00C C009 -173.3(2)
C00O C00A C00C C00I 5.0(3)
C00O C00A C00M C00Q 176.2(2)
C00P C00B C00F C009 -114.3(3)
C00P C00B C00F C00N 69.5(3)
C00P C00B C00L O001 179.2(2)
C00P C00B C00L C00V -0.2(4)
C00P C00E C00H C00S 0.7(4)
C00P C00E C00H C00T -179.1(2)
C00P C00J C00R C00S 0.3(4)
C00R C00J C00P C00B 179.4(2)
C00R C00J C00P C00E 0.1(4)
C00S C00H C00T O003 -0.6(4)
C00S C00H C00T N007 -179.1(2)
C00T N007 C00U O004 -179.1(2)
C00T N007 C00U C00D 1.0(4)
C00T N007 C00Z C010 -89.7(3)
C00T C00H C00S C00R 179.6(2)
C00U N007 C00T O003 179.7(2)
C00U N007 C00T C00H -1.8(4)
C00U N007 C00Z C010 87.6(3)
C00U C00D C00E C00H -1.7(4)
C00U C00D C00E C00P 178.3(2)
C00U C00D C00V C00L -178.4(2)
C00V C00D C00E C00H 179.8(2)
C00V C00D C00E C00P -0.1(4)
C00V C00D C00U O004 -0.6(4)
C00V C00D C00U N007 179.3(2)
C00W N008 C00O O005 -178.4(3)
C00W N008 C00O C00A -0.4(4)
C00W N008 C013 C4 96.7(5)
C00W N008 C013 C4A 64.0(6)
C00X O002 C00N C00F -172.5(2)
C00X O002 C00N C00G 9.0(4)
C00Y O001 C00L C00B -177.6(2)
C00Y O001 C00L C00V 1.7(4)
C00Z N007 C00T O003 -3.2(4)
C00Z N007 C00T C00H 175.3(2)
C00Z N007 C00U O004 3.7(4)
C00Z N007 C00U C00D -176.1(2)
C00Z C010 C011 C012 -66.2(4)
C013 N008 C00O O005 3.7(4)
C013 N008 C00O C00A -178.4(3)
C013 N008 C00W O006 4.4(4)
C013 N008 C00W C00I -174.6(3)
C013 C4 C5 C2 38(8)
C013 C4A C5A C2A -57(2)
